data_7242287
loop_
_publ_author_name
'Schindler, Kevin'
'Crochet, Aur\'elien'
'Zobi, Fabio'

_publ_section_title
;
 Aerobically stable and substitutionally labile \a-diimine rhenium
 dicarbonyl complexes
;
_journal_issue 13
_journal_name_full 'RSC Advances'
_journal_page_first 7511
_journal_page_last 7520
_journal_paper_doi 10.1039/D1RA00514F
_journal_volume 11
_journal_year 2021
_chemical_formula_moiety 'C20 H24 Br Cl N2 O2 Re, C H Cl3'
_chemical_formula_sum 'C21 H25 Br Cl4 N2 O2 Re'
_chemical_formula_weight 745.34
_space_group_crystal_system orthorhombic
_space_group_IT_number 62
_space_group_name_Hall '-P 2ac 2n'
_space_group_name_H-M_alt 'P n m a'
_atom_sites_solution_hydrogens geom
_atom_sites_solution_primary dual
_audit_creation_date 2020-05-27
_audit_creation_method
;
Olex2 1.3
(compiled 2020.02.04 svn.rd84adfe8 for OlexSys, GUI svn.r6032)
;
_audit_update_record
;
2021-01-18 deposited with the CCDC.	2021-02-05 downloaded from the CCDC.
;
_cell_angle_alpha 90
_cell_angle_beta 90
_cell_angle_gamma 90
_cell_formula_units_Z 4
_cell_length_a 12.4068(8)
_cell_length_b 13.9121(6)
_cell_length_c 16.1781(7)
_cell_measurement_reflns_used 6740
_cell_measurement_temperature 250(2)
_cell_measurement_theta_max 26.49
_cell_measurement_theta_min 1.93
_cell_volume 2792.4(2)
_computing_cell_refinement 'X-Area (Stoe & Cie, 2009)'
_computing_data_collection 'X-Area (Stoe & Cie, 2009)'
_computing_data_reduction 'X-RED32(Stoe & Cie, 2009)'
_computing_molecular_graphics 'Olex2 1.3 (Dolomanov et al., 2009)'
_computing_publication_material 'Olex2 1.3 (Dolomanov et al., 2009)'
_computing_structure_refinement 'SHELXL 2017/1 (Sheldrick, 2015)'
_computing_structure_solution 'SHELXT 2014/5 (Sheldrick, 2014)'
_diffrn_ambient_temperature 250(2)
_diffrn_detector_area_resol_mean 6.67
_diffrn_measured_fraction_theta_full 0.997
_diffrn_measured_fraction_theta_max 0.991
_diffrn_measurement_device_type 'STOE IPDS2'
_diffrn_measurement_method 'rotation method'
_diffrn_radiation_monochromator graphite
_diffrn_radiation_probe x-ray
_diffrn_radiation_type MoK\a
_diffrn_radiation_wavelength 0.71073
_diffrn_reflns_av_R_equivalents 0.0366
_diffrn_reflns_av_unetI/netI 0.0332
_diffrn_reflns_Laue_measured_fraction_full 0.997
_diffrn_reflns_Laue_measured_fraction_max 0.991
_diffrn_reflns_limit_h_max 15
_diffrn_reflns_limit_h_min -15
_diffrn_reflns_limit_k_max 16
_diffrn_reflns_limit_k_min -17
_diffrn_reflns_limit_l_max 16
_diffrn_reflns_limit_l_min -20
_diffrn_reflns_number 10710
_diffrn_reflns_point_group_measured_fraction_full 0.997
_diffrn_reflns_point_group_measured_fraction_max 0.991
_diffrn_reflns_theta_full 25.242
_diffrn_reflns_theta_max 26.247
_diffrn_reflns_theta_min 1.931
_diffrn_source 'fine-focus sealed tube'
_diffrn_source_type 'Stoe IPDS2'
_exptl_absorpt_coefficient_mu 6.184
_exptl_absorpt_correction_T_max 0.4015
_exptl_absorpt_correction_T_min 0.2857
_exptl_absorpt_correction_type multi-scan
_exptl_absorpt_process_details
;
STOE X-Red32, absorption correction by Gaussian integration, analogous to
P. Coppens, "The Evaluation of Absorption and Extinction in Single-Crystal
Structure Analysis", published in
F. R. Ahmed (Editor), "Crystallographic Computing",
Munksgaard, Copenhagen (1970), 255 - 270.
Afterwards scaling of reflection intensities was performed within STOE LANA.
J. Koziskova, F. Hahn, J. Richter, J. Kozisek, , Acta Chimica Slovaca, vol. 9, no. 2, 2016, pp. 136 - 140.
;
_exptl_crystal_colour 'brownish red'
_exptl_crystal_colour_modifier brownish
_exptl_crystal_colour_primary red
_exptl_crystal_density_diffrn 1.773
_exptl_crystal_description prism
_exptl_crystal_F_000 1436
_exptl_crystal_recrystallization_method 'recrystallised from a mixture of chloroform and pentane by solvent layering'
_exptl_crystal_size_max 0.22
_exptl_crystal_size_mid 0.14
_exptl_crystal_size_min 0.1
_refine_diff_density_max 1.187
_refine_diff_density_min -2.206
_refine_diff_density_rms 0.197
_refine_ls_extinction_method none
_refine_ls_goodness_of_fit_ref 1.033
_refine_ls_hydrogen_treatment constr
_refine_ls_matrix_type full
_refine_ls_number_parameters 148
_refine_ls_number_reflns 2916
_refine_ls_number_restraints 0
_refine_ls_restrained_S_all 1.033
_refine_ls_R_factor_all 0.1118
_refine_ls_R_factor_gt 0.0778
_refine_ls_shift/su_max 0.000
_refine_ls_shift/su_mean 0.000
_refine_ls_structure_factor_coef Fsqd
_refine_ls_weighting_details 'w=1/[\s^2^(Fo^2^)+(0.1209P)^2^+31.6071P] where P=(Fo^2^+2Fc^2^)/3'
_refine_ls_weighting_scheme calc
_refine_ls_wR_factor_gt 0.2133
_refine_ls_wR_factor_ref 0.2417
_reflns_Friedel_coverage 0.000
_reflns_number_gt 1960
_reflns_number_total 2916
_reflns_threshold_expression 'I > 2\s(I)'
_cod_data_source_file d1ra00514f2.cif
_cod_data_source_block ks42
_cod_database_code 7242287
_shelx_shelxl_version_number 2017/1
_shelx_space_group_comment
;
The symmetry employed for this shelxl refinement is uniquely defined
by the following loop, which should always be used as a source of
symmetry information in preference to the above space-group names.
They are only intended as comments.
;
_shelx_estimated_absorpt_t_max 0.577
_shelx_estimated_absorpt_t_min 0.343
_olex2_refinement_description
;
1. Fixed Uiso
 At 1.2 times of:
  All C(H) groups
 At 1.5 times of:
  All C(H,H,H) groups
2. Uiso/Uaniso restraints and constraints
Uanis(Cl3) = Uanis(Cl2) = Uanis(Cl4)
3. Others
 Fixed Sof: C11(0.5) H11(0.5) Cl2(0.5) Cl3(0.5) Cl4(0.5)
4.a Free rotating group:
 C11(Cl2,Cl3,Cl4)
4.b Ternary CH refined with riding coordinates:
 C11(H11)
4.c Aromatic/amide H refined with riding coordinates:
 C1(H1), C2(H2), C4(H4)
4.d Idealised Me refined as rotating group:
 C7(H7A,H7B,H7C), C8(H8A,H8B,H8C), C9(H9A,H9B,H9C)
;
_olex2_exptl_crystal_mounting_method 'The crystal was mounted on a MITIGEN holder with oil'
_olex2_submission_special_instructions 'No special instructions were received'

loop_
_space_group_symop_operation_xyz
'x, y, z'
'-x+1/2, -y, z+1/2'
'-x, y+1/2, -z'
'x+1/2, -y+1/2, -z+1/2'
'-x, -y, -z'
'x-1/2, y, -z-1/2'
'x, -y-1/2, z'
'-x-1/2, y-1/2, z-1/2'

loop_
_atom_site_label
_atom_site_type_symbol
_atom_site_fract_x
_atom_site_fract_y
_atom_site_fract_z
_atom_site_U_iso_or_equiv
_atom_site_adp_type
_atom_site_occupancy
_atom_site_site_symmetry_order
_atom_site_calc_flag
_atom_site_refinement_flags_posn
_atom_site_refinement_flags_adp
_atom_site_refinement_flags_occupancy
_atom_site_disorder_assembly
_atom_site_disorder_group
Re1 Re 0.36354(7) 0.250000 0.48545(5) 0.0655(3) Uani 1 2 d S T P . .
Br1 Br 0.5369(3) 0.250000 0.5632(2) 0.1178(10) Uani 1 2 d S T P . .
Cl1 Cl 0.2083(4) 0.250000 0.3967(3) 0.0692(12) Uani 1 2 d S T P . .
O1 O 0.2557(13) 0.3949(13) 0.5982(10) 0.139(6) Uani 1 1 d . . . . .
N1 N 0.4385(9) 0.1555(7) 0.3943(6) 0.062(3) Uani 1 1 d . . . . .
C1 C 0.4386(13) 0.0604(9) 0.4001(9) 0.073(4) Uani 1 1 d . . . . .
H1 H 0.409040 0.032073 0.447717 0.087 Uiso 1 1 calc R U . . .
C2 C 0.4794(11) 0.0017(9) 0.3405(8) 0.066(3) Uani 1 1 d . . . . .
H2 H 0.478533 -0.065358 0.347556 0.080 Uiso 1 1 calc R U . . .
C3 C 0.5227(12) 0.0422(9) 0.2688(8) 0.065(3) Uani 1 1 d . . . . .
C4 C 0.5228(11) 0.1422(8) 0.2655(8) 0.063(3) Uani 1 1 d . . . . .
H4 H 0.551697 0.173312 0.218922 0.075 Uiso 1 1 calc R U . . .
C5 C 0.4828(10) 0.1945(8) 0.3273(8) 0.057(3) Uani 1 1 d . . . . .
C6 C 0.5695(14) -0.0200(9) 0.1993(9) 0.077(4) Uani 1 1 d . . . . .
C7 C 0.5221(16) 0.0148(13) 0.1169(9) 0.103(6) Uani 1 1 d . . . . .
H7A H 0.444579 0.006113 0.117350 0.154 Uiso 1 1 calc R U . . .
H7B H 0.553128 -0.022069 0.071860 0.154 Uiso 1 1 calc R U . . .
H7C H 0.538819 0.082355 0.109308 0.154 Uiso 1 1 calc R U . . .
C8 C 0.6900(17) -0.0088(14) 0.2000(11) 0.105(6) Uani 1 1 d . . . . .
H8A H 0.708588 0.057469 0.187941 0.158 Uiso 1 1 calc R U . . .
H8B H 0.721539 -0.050504 0.158502 0.158 Uiso 1 1 calc R U . . .
H8C H 0.717742 -0.026078 0.254088 0.158 Uiso 1 1 calc R U . . .
C9 C 0.5451(18) -0.1253(10) 0.2108(12) 0.110(7) Uani 1 1 d . . . . .
H9A H 0.574093 -0.146853 0.263293 0.165 Uiso 1 1 calc R U . . .
H9B H 0.577910 -0.161798 0.166274 0.165 Uiso 1 1 calc R U . . .
H9C H 0.467738 -0.135061 0.210084 0.165 Uiso 1 1 calc R U . . .
C10 C 0.2942(15) 0.3482(15) 0.5592(11) 0.090(5) Uani 1 1 d . . . . .
C11 C 0.2744(7) 0.2653(8) 0.0662(5) 0.114(12) Uani 0.5 1 d G . P A -1
H11 H 0.215864 0.232145 0.035928 0.136 Uiso 0.5 1 calc R U P A -1
Cl2 Cl 0.2762(11) 0.2185(7) 0.1689(7) 0.155(3) Uani 0.5 1 d G . P A -1
Cl3 Cl 0.2446(12) 0.3907(8) 0.0656(8) 0.155(3) Uani 0.5 1 d G . P A -1
Cl4 Cl 0.3974(11) 0.2404(13) 0.0134(6) 0.155(3) Uani 0.5 1 d G . P A -1

loop_
_atom_site_aniso_label
_atom_site_aniso_U_11
_atom_site_aniso_U_22
_atom_site_aniso_U_33
_atom_site_aniso_U_23
_atom_site_aniso_U_13
_atom_site_aniso_U_12
Re1 0.0826(6) 0.0620(5) 0.0518(5) 0.000 0.0051(4) 0.000
Br1 0.137(3) 0.116(2) 0.100(2) 0.000 -0.0014(18) 0.000
Cl1 0.079(3) 0.058(2) 0.070(3) 0.000 -0.016(2) 0.000
O1 0.122(11) 0.171(15) 0.125(12) -0.060(12) 0.009(9) 0.016(10)
N1 0.082(7) 0.051(5) 0.051(6) 0.004(4) 0.004(5) 0.005(5)
C1 0.103(11) 0.049(7) 0.066(8) 0.010(6) 0.007(8) 0.003(7)
C2 0.087(9) 0.044(6) 0.069(8) 0.003(6) -0.004(7) 0.000(6)
C3 0.091(9) 0.048(6) 0.056(7) -0.002(6) 0.002(6) -0.002(6)
C4 0.090(9) 0.047(6) 0.051(7) 0.006(5) 0.004(6) 0.002(6)
C5 0.068(7) 0.049(6) 0.054(7) 0.007(5) 0.003(6) 0.006(5)
C6 0.112(13) 0.043(6) 0.076(9) -0.011(6) 0.012(8) -0.003(7)
C7 0.161(17) 0.088(12) 0.059(9) -0.018(8) -0.011(10) 0.012(11)
C8 0.132(16) 0.099(13) 0.085(12) -0.004(10) 0.014(11) 0.029(12)
C9 0.18(2) 0.050(8) 0.100(13) -0.012(8) 0.029(13) -0.005(10)
C10 0.092(12) 0.110(13) 0.067(10) 0.007(10) 0.004(9) -0.003(10)
C11 0.15(3) 0.07(3) 0.12(3) 0.02(2) -0.02(2) 0.03(2)
Cl2 0.184(6) 0.132(6) 0.149(6) 0.018(5) 0.039(5) 0.017(6)
Cl3 0.184(6) 0.132(6) 0.149(6) 0.018(5) 0.039(5) 0.017(6)
Cl4 0.184(6) 0.132(6) 0.149(6) 0.018(5) 0.039(5) 0.017(6)

loop_
_atom_type_symbol
_atom_type_description
_atom_type_scat_dispersion_real
_atom_type_scat_dispersion_imag
_atom_type_scat_source
C C 0.0033 0.0016 'International Tables Vol C Tables 4.2.6.8 and 6.1.1.4'
H H 0.0000 0.0000 'International Tables Vol C Tables 4.2.6.8 and 6.1.1.4'
Br Br -0.2901 2.4595 'International Tables Vol C Tables 4.2.6.8 and 6.1.1.4'
Cl Cl 0.1484 0.1585 'International Tables Vol C Tables 4.2.6.8 and 6.1.1.4'
N N 0.0061 0.0033 'International Tables Vol C Tables 4.2.6.8 and 6.1.1.4'
O O 0.0106 0.0060 'International Tables Vol C Tables 4.2.6.8 and 6.1.1.4'
Re Re -1.0185 7.2310 'International Tables Vol C Tables 4.2.6.8 and 6.1.1.4'

loop_
_geom_angle_atom_site_label_1
_geom_angle_atom_site_label_2
_geom_angle_atom_site_label_3
_geom_angle
_geom_angle_site_symmetry_1
_geom_angle_site_symmetry_3
_geom_angle_publ_flag
Cl1 Re1 Br1 173.63(15) . . ?
N1 Re1 Br1 88.5(3) 7_565 . ?
N1 Re1 Br1 88.5(3) . . ?
N1 Re1 Cl1 86.4(3) . . ?
N1 Re1 Cl1 86.4(3) 7_565 . ?
N1 Re1 N1 74.1(5) . 7_565 ?
C10 Re1 Br1 94.0(5) . . ?
C10 Re1 Br1 94.0(5) 7_565 . ?
C10 Re1 Cl1 90.7(5) 7_565 . ?
C10 Re1 Cl1 90.7(5) . . ?
C10 Re1 N1 173.6(5) . . ?
C10 Re1 N1 100.0(6) . 7_565 ?
C10 Re1 N1 100.0(6) 7_565 . ?
C10 Re1 N1 173.6(5) 7_565 7_565 ?
C10 Re1 C10 85.7(10) 7_565 . ?
C1 N1 Re1 123.6(9) . . ?
C1 N1 C5 117.6(11) . . ?
C5 N1 Re1 118.7(8) . . ?
N1 C1 H1 118.3 . . ?
N1 C1 C2 123.3(13) . . ?
C2 C1 H1 118.3 . . ?
C1 C2 H2 120.4 . . ?
C1 C2 C3 119.3(12) . . ?
C3 C2 H2 120.4 . . ?
C2 C3 C6 121.8(11) . . ?
C4 C3 C2 115.8(12) . . ?
C4 C3 C6 122.4(12) . . ?
C3 C4 H4 119.4 . . ?
C5 C4 C3 121.1(12) . . ?
C5 C4 H4 119.4 . . ?
N1 C5 C4 122.8(11) . . ?
N1 C5 C5 114.1(7) . 7_565 ?
C4 C5 C5 123.1(7) . 7_565 ?
C3 C6 C7 108.3(12) . . ?
C8 C6 C3 108.2(13) . . ?
C8 C6 C7 110.7(14) . . ?
C8 C6 C9 107.5(15) . . ?
C9 C6 C3 112.5(13) . . ?
C9 C6 C7 109.6(14) . . ?
C6 C7 H7A 109.5 . . ?
C6 C7 H7B 109.5 . . ?
C6 C7 H7C 109.5 . . ?
H7A C7 H7B 109.5 . . ?
H7A C7 H7C 109.5 . . ?
H7B C7 H7C 109.5 . . ?
C6 C8 H8A 109.5 . . ?
C6 C8 H8B 109.5 . . ?
C6 C8 H8C 109.5 . . ?
H8A C8 H8B 109.5 . . ?
H8A C8 H8C 109.5 . . ?
H8B C8 H8C 109.5 . . ?
C6 C9 H9A 109.5 . . ?
C6 C9 H9B 109.5 . . ?
C6 C9 H9C 109.5 . . ?
H9A C9 H9B 109.5 . . ?
H9A C9 H9C 109.5 . . ?
H9B C9 H9C 109.5 . . ?
O1 C10 Re1 176(2) . . ?
Cl2 C11 H11 107.5 . . ?
Cl2 C11 Cl3 111.4 . . ?
Cl2 C11 Cl4 111.4 . . ?
Cl3 C11 H11 107.5 . . ?
Cl4 C11 H11 107.5 . . ?
Cl4 C11 Cl3 111.4 . . ?

loop_
_geom_bond_atom_site_label_1
_geom_bond_atom_site_label_2
_geom_bond_distance
_geom_bond_site_symmetry_2
_geom_bond_publ_flag
Re1 Br1 2.491(4) . ?
Re1 Cl1 2.403(5) . ?
Re1 N1 2.184(10) . ?
Re1 N1 2.184(10) 7_565 ?
Re1 C10 2.01(2) . ?
Re1 C10 2.01(2) 7_565 ?
O1 C10 1.02(2) . ?
N1 C1 1.326(16) . ?
N1 C5 1.332(15) . ?
C1 H1 0.9400 . ?
C1 C2 1.360(18) . ?
C2 H2 0.9400 . ?
C2 C3 1.397(18) . ?
C3 C4 1.392(16) . ?
C3 C6 1.534(18) . ?
C4 H4 0.9400 . ?
C4 C5 1.333(17) . ?
C5 C5 1.54(2) 7_565 ?
C6 C7 1.54(2) . ?
C6 C8 1.50(3) . ?
C6 C9 1.507(19) . ?
C7 H7A 0.9700 . ?
C7 H7B 0.9700 . ?
C7 H7C 0.9700 . ?
C8 H8A 0.9700 . ?
C8 H8B 0.9700 . ?
C8 H8C 0.9700 . ?
C9 H9A 0.9700 . ?
C9 H9B 0.9700 . ?
C9 H9C 0.9700 . ?
C11 H11 0.9900 . ?
C11 Cl2 1.7832 . ?
C11 Cl3 1.7843 . ?
C11 Cl4 1.7833 . ?

loop_
_geom_torsion_atom_site_label_1
_geom_torsion_atom_site_label_2
_geom_torsion_atom_site_label_3
_geom_torsion_atom_site_label_4
_geom_torsion
_geom_torsion_site_symmetry_1
_geom_torsion_site_symmetry_2
_geom_torsion_site_symmetry_3
_geom_torsion_site_symmetry_4
_geom_torsion_publ_flag
Re1 N1 C1 C2 175.7(11) . . . . ?
Re1 N1 C5 C4 -174.7(10) . . . . ?
Re1 N1 C5 C5 4.9(10) . . . 7_565 ?
N1 C1 C2 C3 -1(2) . . . . ?
C1 N1 C5 C4 3(2) . . . . ?
C1 N1 C5 C5 -177.9(10) . . . 7_565 ?
C1 C2 C3 C4 2(2) . . . . ?
C1 C2 C3 C6 -179.8(14) . . . . ?
C2 C3 C4 C5 -1(2) . . . . ?
C2 C3 C6 C7 131.6(16) . . . . ?
C2 C3 C6 C8 -108.3(16) . . . . ?
C2 C3 C6 C9 10(2) . . . . ?
C3 C4 C5 N1 -2(2) . . . . ?
C3 C4 C5 C5 178.9(10) . . . 7_565 ?
C4 C3 C6 C7 -50(2) . . . . ?
C4 C3 C6 C8 70.2(18) . . . . ?
C4 C3 C6 C9 -171.3(16) . . . . ?
C5 N1 C1 C2 -1(2) . . . . ?
C6 C3 C4 C5 -179.2(13) . . . . ?
